data_7232024
loop_
_publ_author_name
'Wang, Wenbo'
'Wang, Ruiying'
'Ge, Yafang'
'Wu, Benlai'

_publ_section_title
;
 Color tuning and white light emission by codoping in isostructural
 homochiral lanthanide metal--organic frameworks
;
_journal_issue 73
_journal_name_full 'RSC Advances'
_journal_page_first 42100
_journal_paper_doi 10.1039/C8RA06793G
_journal_volume 8
_journal_year 2018
_chemical_absolute_configuration rm
_chemical_formula_moiety 'C24 H30 Eu2 N2 O16, 2(Cl), 5(H2 O)'
_chemical_formula_sum 'C24 H40 Cl2 Eu2 N2 O21'
_chemical_formula_weight 1067.40
_chemical_name_common 'C24 H40 Cl2 Eu2 N2 O21'
_space_group_crystal_system triclinic
_space_group_IT_number 1
_space_group_name_Hall 'P 1'
_space_group_name_H-M_alt 'P 1'
_symmetry_space_group_name_Hall 'P 1'
_symmetry_space_group_name_H-M 'P 1'
_atom_sites_solution_hydrogens mixed
_audit_creation_method SHELXL-2017/1
_audit_update_record
;
2018-07-01 deposited with the CCDC.
2018-12-13 downloaded from the CCDC.
;
_cell_angle_alpha 104.824(3)
_cell_angle_beta 93.710(5)
_cell_angle_gamma 109.569(5)
_cell_formula_units_Z 1
_cell_length_a 9.6686(6)
_cell_length_b 10.0202(4)
_cell_length_c 10.8727(4)
_cell_measurement_reflns_used 5232
_cell_measurement_temperature 293(2)
_cell_measurement_theta_max 27.5850
_cell_measurement_theta_min 3.9140
_cell_volume 946.31(9)
_computing_structure_refinement 'SHELXL-2017/1 (Sheldrick, 2017)'
_diffrn_ambient_temperature 293(2)
_diffrn_measured_fraction_theta_full 0.998
_diffrn_measured_fraction_theta_max 0.998
_diffrn_measurement_device_type 'Bruker APEX-II CCD'
_diffrn_measurement_method '\f and \w scans'
_diffrn_radiation_type MoK\a
_diffrn_radiation_wavelength 0.71073
_diffrn_reflns_av_R_equivalents 0.0542
_diffrn_reflns_av_unetI/netI 0.0913
_diffrn_reflns_Laue_measured_fraction_full 0.998
_diffrn_reflns_Laue_measured_fraction_max 0.998
_diffrn_reflns_limit_h_max 12
_diffrn_reflns_limit_h_min -12
_diffrn_reflns_limit_k_max 12
_diffrn_reflns_limit_k_min -12
_diffrn_reflns_limit_l_max 13
_diffrn_reflns_limit_l_min -13
_diffrn_reflns_number 14889
_diffrn_reflns_point_group_measured_fraction_full 0.994
_diffrn_reflns_point_group_measured_fraction_max 0.992
_diffrn_reflns_theta_full 25.242
_diffrn_reflns_theta_max 26.371
_diffrn_reflns_theta_min 3.394
_diffrn_source 'fine-focus sealed tube'
_exptl_absorpt_coefficient_mu 3.506
_exptl_absorpt_correction_T_max 0.841
_exptl_absorpt_correction_T_min 0.673
_exptl_absorpt_correction_type multi-scan
_exptl_absorpt_process_details CrysAlisPro
_exptl_crystal_colour colorless
_exptl_crystal_density_diffrn 1.873
_exptl_crystal_description block
_exptl_crystal_F_000 526
_exptl_crystal_size_max 0.16
_exptl_crystal_size_mid 0.09
_exptl_crystal_size_min 0.06
_refine_diff_density_max 3.370
_refine_diff_density_min -2.031
_refine_diff_density_rms 0.193
_refine_ls_abs_structure_details
;
 Flack x determined using 2492 quotients [(I+)-(I-)]/[(I+)+(I-)]
 (Parsons, Flack and Wagner, Acta Cryst. B69 (2013) 249-259).
;
_refine_ls_abs_structure_Flack 0.20(3)
_refine_ls_extinction_method none
_refine_ls_goodness_of_fit_ref 1.052
_refine_ls_hydrogen_treatment mixed
_refine_ls_matrix_type full
_refine_ls_number_parameters 486
_refine_ls_number_reflns 7672
_refine_ls_number_restraints 194
_refine_ls_restrained_S_all 1.041
_refine_ls_R_factor_all 0.0723
_refine_ls_R_factor_gt 0.0603
_refine_ls_shift/su_max 0.001
_refine_ls_shift/su_mean 0.000
_refine_ls_structure_factor_coef Fsqd
_refine_ls_weighting_details 'w=1/[\s^2^(Fo^2^)+(0.0500P)^2^+6.3484P] where P=(Fo^2^+2Fc^2^)/3'
_refine_ls_weighting_scheme calc
_refine_ls_wR_factor_gt 0.1298
_refine_ls_wR_factor_ref 0.1427
_reflns_Friedel_coverage 0.988
_reflns_Friedel_fraction_full 0.990
_reflns_Friedel_fraction_max 0.986
_reflns_number_gt 6514
_reflns_number_total 7672
_reflns_threshold_expression 'I > 2\s(I)'
_cod_data_source_file c8ra06793g2.cif
_cod_data_source_block II
_cod_original_cell_volume 946.31(8)
_cod_database_code 7232024
_shelx_shelxl_version_number 2017/1
_shelx_space_group_comment
;
The symmetry employed for this shelxl refinement is uniquely defined
by the following loop, which should always be used as a source of
symmetry information in preference to the above space-group names.
They are only intended as comments.
;

loop_
_space_group_symop_operation_xyz
'x, y, z'

loop_
_atom_site_label
_atom_site_type_symbol
_atom_site_fract_x
_atom_site_fract_y
_atom_site_fract_z
_atom_site_U_iso_or_equiv
_atom_site_adp_type
_atom_site_occupancy
_atom_site_site_symmetry_order
_atom_site_calc_flag
_atom_site_refinement_flags_posn
_atom_site_refinement_flags_adp
Eu1 Eu 0.69640(7) 0.39466(7) 0.47663(7) 0.0260(4) Uani 1 1 d D .
Eu2 Eu 1.02998(7) 0.24809(7) 0.55522(7) 0.0266(4) Uani 1 1 d D .
Cl1 Cl 0.3338(16) 0.0455(14) 0.0862(11) 0.064(4) Uani 1 1 d . .
Cl2 Cl 0.3741(14) 0.5917(13) 0.9587(11) 0.055(3) Uani 1 1 d . .
O1 O 0.548(2) 0.516(2) 0.605(2) 0.028(5) Uani 1 1 d . U
O2 O 0.7281(17) 0.6596(17) 0.5345(16) 0.031(4) Uani 1 1 d . U
O3 O 0.7750(17) 1.1880(17) 0.5654(16) 0.025(4) Uani 1 1 d . U
O4 O 0.568(2) 1.224(2) 0.589(2) 0.031(5) Uani 1 1 d . .
O5 O -0.164(2) 0.4997(19) 0.6939(17) 0.026(4) Uani 1 1 d . U
O6 O 0.058(2) 0.481(2) 0.713(2) 0.033(6) Uani 1 1 d . .
O7 O 0.444(3) 0.298(3) 0.349(2) 0.046(6) Uani 1 1 d D U
O8 O 0.704(4) 0.454(3) 0.266(3) 0.078(10) Uani 1 1 d D .
O9 O 0.183(2) 0.130(3) 0.430(3) 0.038(7) Uani 1 1 d . .
O10 O 0.0248(18) -0.0002(18) 0.5316(16) 0.036(4) Uani 1 1 d . U
O11 O -0.0601(18) -0.5427(19) 0.4402(16) 0.031(4) Uani 1 1 d . U
O12 O 0.149(3) -0.590(3) 0.435(3) 0.043(6) Uani 1 1 d . U
O13 O 0.889(2) 0.120(2) 0.339(2) 0.037(5) Uani 1 1 d . U
O14 O 0.676(3) 0.166(3) 0.320(3) 0.039(6) Uani 1 1 d . U
O15 O 1.027(3) 0.205(4) 0.764(2) 0.065(9) Uani 1 1 d D .
O16 O 1.283(2) 0.359(2) 0.667(2) 0.029(5) Uani 1 1 d D U
O17 O 0.434(3) 0.442(3) 0.145(3) 0.142(12) Uani 1 1 d . .
O18 O 0.652(4) 0.283(3) 0.016(3) 0.151(12) Uani 1 1 d . .
O19 O 1.009(6) -0.068(6) 0.168(5) 0.25(2) Uani 1 1 d . U
O20 O 1.115(4) 0.233(4) 1.156(4) 0.143(12) Uani 1 1 d . U
O21 O -0.353(3) 0.492(3) 0.895(3) 0.104(8) Uani 1 1 d . U
N1 N 0.192(3) 0.767(3) 0.845(2) 0.031(6) Uani 1 1 d D U
H1A H 0.237329 0.844035 0.917926 0.038 Uiso 1 1 calc R U
H1B H 0.240733 0.702362 0.839979 0.038 Uiso 1 1 calc R U
N2 N 0.534(3) -0.117(3) 0.179(2) 0.023(5) Uani 1 1 d D U
H2A H 0.488542 -0.191135 0.103883 0.028 Uiso 1 1 calc R U
H2B H 0.491632 -0.047739 0.185508 0.028 Uiso 1 1 calc R U
C1 C 0.618(3) 0.640(3) 0.586(3) 0.024(7) Uani 1 1 d D U
C2 C 0.558(3) 0.762(2) 0.627(2) 0.013(5) Uani 1 1 d D .
C3 C 0.645(3) 0.902(2) 0.619(3) 0.018(6) Uani 1 1 d D U
H3 H 0.740952 0.921397 0.596121 0.022 Uiso 1 1 calc R U
C4 C 0.584(3) 1.013(3) 0.646(3) 0.028(7) Uani 1 1 d D U
C5 C 0.643(4) 1.151(4) 0.601(4) 0.034(8) Uani 1 1 d . U
C6 C 0.447(3) 0.987(3) 0.690(3) 0.030(8) Uani 1 1 d D .
H6 H 0.407341 1.063939 0.709228 0.036 Uiso 1 1 calc R U
C7 C 0.368(2) 0.850(3) 0.707(3) 0.023(6) Uani 1 1 d D .
H7A H 0.392(18) 0.224(12) 0.37(2) 0.035 Uiso 1 1 d D U
H15A H 1.04(2) 0.256(10) 0.841(7) 0.035 Uiso 1 1 d D U
H8B H 0.69(3) 0.423(16) 0.185(4) 0.035 Uiso 1 1 d D U
H15B H 0.97(2) 0.121(8) 0.767(4) 0.035 Uiso 1 1 d D U
H16A H 1.364(13) 0.40(2) 0.64(2) 0.035 Uiso 1 1 d D U
H7B H 0.398(6) 0.356(8) 0.371(11) 0.035 Uiso 1 1 d D U
H16B H 1.29(2) 0.40(2) 0.746(5) 0.035 Uiso 1 1 d D U
H8A H 0.69(2) 0.532(12) 0.274(6) 0.035 Uiso 1 1 d D U
C8 C 0.429(4) 0.739(3) 0.679(3) 0.027(7) Uani 1 1 d D .
H8 H 0.380474 0.647190 0.695460 0.033 Uiso 1 1 calc R U
C9 C 0.210(3) 0.824(4) 0.732(3) 0.035(8) Uani 1 1 d D .
H9A H 0.192297 0.918593 0.749303 0.042 Uiso 1 1 calc R U
H9B H 0.138379 0.751856 0.655275 0.042 Uiso 1 1 calc R U
C10 C 0.034(4) 0.690(3) 0.860(2) 0.024(7) Uani 1 1 d D U
H10 H 0.033129 0.664845 0.942970 0.029 Uiso 1 1 calc R U
C11 C -0.057(2) 0.792(2) 0.858(3) 0.060(7) Uani 1 1 d . .
H11A H -0.017578 0.879567 0.934297 0.090 Uiso 1 1 calc R U
H11B H -0.161759 0.737442 0.859820 0.090 Uiso 1 1 calc R U
H11C H -0.049154 0.823612 0.779959 0.090 Uiso 1 1 calc R U
C12 C -0.033(3) 0.545(3) 0.746(3) 0.021(6) Uani 1 1 d D U
C13 C 0.124(3) 0.013(3) 0.457(3) 0.032(8) Uani 1 1 d D .
C14 C 0.165(4) -0.124(3) 0.404(4) 0.051(10) Uani 1 1 d D U
C15 C 0.090(3) -0.258(3) 0.425(3) 0.034(8) Uani 1 1 d D .
H15 H 0.000291 -0.273383 0.459501 0.040 Uiso 1 1 calc R U
C16 C 0.149(3) -0.370(3) 0.396(3) 0.025(7) Uani 1 1 d D .
C17 C 0.072(3) -0.512(3) 0.425(3) 0.024(7) Uani 1 1 d D .
C18 C 0.284(3) -0.345(3) 0.351(3) 0.027(7) Uani 1 1 d D U
H18 H 0.321625 -0.422617 0.330490 0.033 Uiso 1 1 calc R U
C19 C 0.363(3) -0.213(3) 0.336(3) 0.034(8) Uani 1 1 d D U
C20 C 0.309(4) -0.096(3) 0.366(3) 0.024(6) Uani 1 1 d . U
H20 H 0.366920 -0.000769 0.362023 0.029 Uiso 1 1 calc R U
C21 C 0.511(3) -0.179(4) 0.290(3) 0.029(7) Uani 1 1 d D U
H21A H 0.587218 -0.108585 0.364558 0.035 Uiso 1 1 calc R U
H21B H 0.531222 -0.272169 0.268190 0.035 Uiso 1 1 calc R U
C22 C 0.695(4) -0.049(3) 0.174(2) 0.047(12) Uani 1 1 d D .
H22 H 0.747910 -0.118775 0.177948 0.057 Uiso 1 1 calc R U
C23 C 0.699(3) -0.010(3) 0.044(2) 0.064(8) Uani 1 1 d D .
H23A H 0.663199 -0.102027 -0.027717 0.096 Uiso 1 1 calc R U
H23B H 0.801932 0.048255 0.040064 0.096 Uiso 1 1 calc R U
H23C H 0.635918 0.047016 0.039078 0.096 Uiso 1 1 calc R U
C24 C 0.755(4) 0.092(3) 0.291(3) 0.038(9) Uani 1 1 d D .

loop_
_atom_site_aniso_label
_atom_site_aniso_U_11
_atom_site_aniso_U_22
_atom_site_aniso_U_33
_atom_site_aniso_U_23
_atom_site_aniso_U_13
_atom_site_aniso_U_12
Eu1 0.0176(7) 0.0281(9) 0.0299(8) 0.0048(7) 0.0069(6) 0.0075(6)
Eu2 0.0186(8) 0.0265(8) 0.0315(9) 0.0034(7) 0.0073(6) 0.0073(6)
Cl1 0.085(8) 0.065(7) 0.037(5) -0.012(4) -0.012(4) 0.044(6)
Cl2 0.059(5) 0.049(6) 0.039(5) -0.004(4) -0.014(4) 0.015(4)
O1 0.028(5) 0.028(5) 0.028(5) 0.008(2) 0.0053(17) 0.010(2)
O2 0.031(4) 0.031(4) 0.031(4) 0.0085(18) 0.0061(16) 0.0115(19)
O3 0.024(4) 0.026(4) 0.025(4) 0.0068(18) 0.0052(16) 0.009(2)
O4 0.023(8) 0.019(7) 0.059(12) 0.022(7) 0.013(6) 0.006(5)
O5 0.025(4) 0.026(4) 0.026(4) 0.0066(19) 0.0045(16) 0.009(2)
O6 0.016(7) 0.024(8) 0.036(9) -0.019(6) -0.001(5) 0.003(5)
O7 0.043(7) 0.047(7) 0.045(7) 0.012(3) 0.007(3) 0.016(4)
O8 0.12(3) 0.037(13) 0.08(2) 0.021(14) 0.029(19) 0.025(15)
O9 0.021(8) 0.021(8) 0.070(13) 0.005(7) 0.023(7) 0.007(6)
O10 0.035(4) 0.036(4) 0.036(4) 0.0095(19) 0.0071(16) 0.013(2)
O11 0.029(5) 0.031(5) 0.030(5) 0.0084(19) 0.0063(16) 0.011(2)
O12 0.043(7) 0.043(7) 0.043(7) 0.013(2) 0.0073(18) 0.015(3)
O13 0.036(5) 0.038(5) 0.038(5) 0.010(2) 0.0060(17) 0.014(2)
O14 0.039(6) 0.039(6) 0.039(6) 0.011(2) 0.0068(18) 0.014(3)
O15 0.053(15) 0.11(2) 0.030(14) 0.042(14) -0.003(11) 0.016(14)
O16 0.026(5) 0.031(5) 0.029(5) 0.007(3) 0.005(3) 0.009(3)
O17 0.14(3) 0.13(2) 0.16(3) 0.08(2) -0.02(2) 0.033(19)
O18 0.21(3) 0.12(2) 0.081(19) -0.002(17) 0.01(2) 0.03(2)
O19 0.25(2) 0.25(2) 0.25(2) 0.074(7) 0.042(5) 0.092(8)
O20 0.144(12) 0.144(12) 0.143(12) 0.042(5) 0.024(4) 0.052(5)
O21 0.103(9) 0.106(9) 0.104(9) 0.030(4) 0.018(3) 0.038(4)
N1 0.031(7) 0.032(7) 0.031(7) 0.008(2) 0.0057(18) 0.011(3)
N2 0.022(6) 0.023(6) 0.023(6) 0.006(2) 0.0043(17) 0.008(2)
C1 0.024(7) 0.024(7) 0.024(7) 0.007(2) 0.0037(18) 0.009(3)
C2 0.014(8) 0.012(8) 0.014(9) 0.001(6) 0.005(6) 0.006(6)
C3 0.018(6) 0.018(6) 0.018(6) 0.005(2) 0.0031(18) 0.007(3)
C4 0.028(8) 0.028(8) 0.028(8) 0.008(3) 0.0050(19) 0.010(3)
C5 0.034(8) 0.034(8) 0.034(8) 0.010(3) 0.006(2) 0.012(3)
C6 0.028(11) 0.041(13) 0.019(11) -0.002(8) 0.011(8) 0.018(9)
C7 0.012(9) 0.031(12) 0.020(11) 0.003(8) 0.009(7) 0.002(7)
C8 0.029(12) 0.032(12) 0.027(12) 0.018(9) 0.006(9) 0.012(8)
C9 0.024(11) 0.042(14) 0.052(16) 0.023(11) 0.023(10) 0.019(9)
C10 0.024(8) 0.024(8) 0.024(8) 0.007(3) 0.0042(19) 0.009(3)
C11 0.024(10) 0.044(13) 0.09(2) -0.014(13) 0.014(11) 0.009(9)
C12 0.021(6) 0.021(6) 0.021(6) 0.006(2) 0.0033(18) 0.007(3)
C13 0.016(11) 0.045(15) 0.034(14) 0.003(10) 0.003(9) 0.017(10)
C14 0.051(10) 0.051(10) 0.051(10) 0.015(3) 0.008(2) 0.019(4)
C15 0.024(11) 0.047(14) 0.027(13) 0.000(9) -0.004(8) 0.018(9)
C16 0.014(9) 0.029(11) 0.024(11) 0.003(8) 0.002(7) 0.004(7)
C17 0.014(9) 0.028(11) 0.018(10) -0.007(7) 0.005(7) 0.003(7)
C18 0.027(7) 0.027(7) 0.027(7) 0.008(3) 0.0046(19) 0.010(3)
C19 0.034(8) 0.034(8) 0.034(8) 0.010(3) 0.005(2) 0.012(3)
C20 0.024(7) 0.024(7) 0.024(7) 0.007(2) 0.0041(18) 0.009(3)
C21 0.029(7) 0.029(7) 0.029(7) 0.008(3) 0.0049(19) 0.010(3)
C22 0.021(11) 0.06(2) 0.035(14) -0.005(11) 0.015(9) -0.001(9)
C23 0.048(14) 0.09(2) 0.031(13) -0.011(12) 0.018(10) 0.014(13)
C24 0.029(12) 0.025(12) 0.042(15) -0.011(9) 0.004(9) 0.004(8)

loop_
_atom_type_symbol
_atom_type_description
_atom_type_scat_dispersion_real
_atom_type_scat_dispersion_imag
_atom_type_scat_source
C C 0.0033 0.0016 'International Tables Vol C Tables 4.2.6.8 and 6.1.1.4'
H H 0.0000 0.0000 'International Tables Vol C Tables 4.2.6.8 and 6.1.1.4'
N N 0.0061 0.0033 'International Tables Vol C Tables 4.2.6.8 and 6.1.1.4'
O O 0.0106 0.0060 'International Tables Vol C Tables 4.2.6.8 and 6.1.1.4'
Cl Cl 0.1484 0.1585 'International Tables Vol C Tables 4.2.6.8 and 6.1.1.4'
Eu Eu -0.1578 3.6682 'International Tables Vol C Tables 4.2.6.8 and 6.1.1.4'

loop_
_geom_angle_atom_site_label_1
_geom_angle_atom_site_label_2
_geom_angle_atom_site_label_3
_geom_angle
_geom_angle_site_symmetry_1
_geom_angle_site_symmetry_3
O11 Eu1 O4 128.3(7) 1_665 1_545
O11 Eu1 O14 80.6(8) 1_665 .
O4 Eu1 O14 81.5(9) 1_545 .
O11 Eu1 O5 77.6(6) 1_665 1_655
O4 Eu1 O5 76.1(7) 1_545 1_655
O14 Eu1 O5 127.6(7) . 1_655
O11 Eu1 O1 137.2(7) 1_665 .
O4 Eu1 O1 74.9(8) 1_545 .
O14 Eu1 O1 142.1(8) . .
O5 Eu1 O1 74.7(7) 1_655 .
O11 Eu1 O7 138.2(7) 1_665 .
O4 Eu1 O7 80.7(7) 1_545 .
O14 Eu1 O7 74.5(8) . .
O5 Eu1 O7 143.9(7) 1_655 .
O1 Eu1 O7 72.8(7) . .
O11 Eu1 O2 89.4(5) 1_665 .
O4 Eu1 O2 124.8(7) 1_545 .
O14 Eu1 O2 151.1(7) . .
O5 Eu1 O2 75.4(6) 1_655 .
O1 Eu1 O2 52.4(6) . .
O7 Eu1 O2 96.5(7) . .
O11 Eu1 O8 72.5(10) 1_665 .
O4 Eu1 O8 145.8(10) 1_545 .
O14 Eu1 O8 75.6(9) . .
O5 Eu1 O8 138.2(9) 1_655 .
O1 Eu1 O8 109.1(9) . .
O7 Eu1 O8 69.0(10) . .
O2 Eu1 O8 75.6(7) . .
O11 Eu1 O3 80.3(5) 1_665 1_545
O4 Eu1 O3 48.6(6) 1_545 1_545
O14 Eu1 O3 62.1(7) . 1_545
O5 Eu1 O3 67.5(5) 1_655 1_545
O1 Eu1 O3 117.0(6) . 1_545
O7 Eu1 O3 115.0(6) . 1_545
O2 Eu1 O3 142.8(5) . 1_545
O8 Eu1 O3 132.7(8) . 1_545
O11 Eu1 C1 113.9(8) 1_665 .
O4 Eu1 C1 101.2(9) 1_545 .
O14 Eu1 C1 156.3(8) . .
O5 Eu1 C1 75.4(8) 1_655 .
O1 Eu1 C1 26.9(8) . .
O7 Eu1 C1 82.6(9) . .
O2 Eu1 C1 25.6(7) . .
O8 Eu1 C1 90.6(10) . .
O3 Eu1 C1 136.2(7) 1_545 .
O11 Eu1 C5 106.1(8) 1_665 1_545
O4 Eu1 C5 22.7(9) 1_545 1_545
O14 Eu1 C5 69.7(10) . 1_545
O5 Eu1 C5 71.6(8) 1_655 1_545
O1 Eu1 C5 95.4(9) . 1_545
O7 Eu1 C5 96.1(9) . 1_545
O2 Eu1 C5 139.1(8) . 1_545
O8 Eu1 C5 144.9(10) . 1_545
O3 Eu1 C5 26.0(8) 1_545 1_545
C1 Eu1 C5 119.9(10) . 1_545
O11 Eu1 Eu2 46.8(4) 1_665 .
O4 Eu1 Eu2 81.6(5) 1_545 .
O14 Eu1 Eu2 67.0(6) . .
O5 Eu1 Eu2 63.3(4) 1_655 .
O1 Eu1 Eu2 135.7(5) . .
O7 Eu1 Eu2 139.4(6) . .
O2 Eu1 Eu2 123.5(4) . .
O8 Eu1 Eu2 111.3(9) . .
O3 Eu1 Eu2 33.7(3) 1_545 .
C1 Eu1 Eu2 136.7(6) . .
C5 Eu1 Eu2 59.3(7) 1_545 .
O3 Eu2 O12 120.4(8) 1_545 1_665
O3 Eu2 O16 148.4(6) 1_545 .
O12 Eu2 O16 77.6(8) 1_665 .
O3 Eu2 O15 80.4(8) 1_545 .
O12 Eu2 O15 146.1(9) 1_665 .
O16 Eu2 O15 73.0(8) . .
O3 Eu2 O10 94.9(5) 1_545 1_655
O12 Eu2 O10 127.1(8) 1_665 1_655
O16 Eu2 O10 92.4(6) . 1_655
O15 Eu2 O10 71.2(9) . 1_655
O3 Eu2 O13 71.0(6) 1_545 .
O12 Eu2 O13 77.3(8) 1_665 .
O16 Eu2 O13 140.6(7) . .
O15 Eu2 O13 136.6(8) . .
O10 Eu2 O13 79.3(6) 1_655 .
O3 Eu2 O6 84.3(6) 1_545 1_655
O12 Eu2 O6 82.4(9) 1_665 1_655
O16 Eu2 O6 72.0(7) . 1_655
O15 Eu2 O6 72.8(10) . 1_655
O10 Eu2 O6 143.6(8) 1_655 1_655
O13 Eu2 O6 133.2(8) . 1_655
O3 Eu2 O9 136.1(7) 1_545 1_655
O12 Eu2 O9 74.1(9) 1_665 1_655
O16 Eu2 O9 71.0(7) . 1_655
O15 Eu2 O9 110.8(10) . 1_655
O10 Eu2 O9 53.9(7) 1_655 1_655
O13 Eu2 O9 73.1(8) . 1_655
O6 Eu2 O9 139.5(7) 1_655 1_655
O3 Eu2 C13 117.0(8) 1_545 1_655
O12 Eu2 C13 100.0(10) 1_665 1_655
O16 Eu2 C13 81.0(8) . 1_655
O15 Eu2 C13 91.8(11) . 1_655
O10 Eu2 C13 27.5(8) 1_655 1_655
O13 Eu2 C13 74.0(8) . 1_655
O6 Eu2 C13 151.8(8) 1_655 1_655
O9 Eu2 C13 26.3(9) 1_655 1_655
O3 Eu2 C17 98.6(7) 1_545 1_665
O12 Eu2 C17 23.5(9) 1_665 1_665
O16 Eu2 C17 92.6(7) . 1_665
O15 Eu2 C17 142.5(10) . 1_665
O10 Eu2 C17 145.4(7) 1_655 1_665
O13 Eu2 C17 75.2(7) . 1_665
O6 Eu2 C17 69.8(9) 1_655 1_665
O9 Eu2 C17 96.0(8) 1_655 1_665
C13 Eu2 C17 120.6(10) 1_655 1_665
O3 Eu2 O11 74.9(5) 1_545 1_665
O12 Eu2 O11 46.7(7) 1_665 1_665
O16 Eu2 O11 112.2(6) . 1_665
O15 Eu2 O11 133.7(9) . 1_665
O10 Eu2 O11 148.3(5) 1_655 1_665
O13 Eu2 O11 69.0(6) . 1_665
O6 Eu2 O11 66.4(7) 1_655 1_665
O9 Eu2 O11 114.2(7) 1_655 1_665
C13 Eu2 O11 134.3(8) 1_655 1_665
C17 Eu2 O11 23.8(7) 1_665 1_665
O3 Eu2 Eu1 41.1(4) 1_545 .
O12 Eu2 Eu1 80.4(7) 1_665 .
O16 Eu2 Eu1 136.4(5) . .
O15 Eu2 Eu1 110.1(8) . .
O10 Eu2 Eu1 130.6(4) 1_655 .
O13 Eu2 Eu1 67.1(5) . .
O6 Eu2 Eu1 68.1(5) 1_655 .
O9 Eu2 Eu1 136.5(6) 1_655 .
C13 Eu2 Eu1 140.1(6) 1_655 .
C17 Eu2 Eu1 57.7(6) 1_665 .
O11 Eu2 Eu1 33.9(3) 1_665 .
C1 O1 Eu1 92.2(17) . .
C1 O2 Eu1 93.0(14) . .
C5 O3 Eu2 165(2) . 1_565
C5 O3 Eu1 86.1(17) . 1_565
Eu2 O3 Eu1 105.2(6) 1_565 1_565
C5 O4 Eu1 107(2) . 1_565
C12 O5 Eu1 137.6(18) . 1_455
C12 O6 Eu2 132.7(17) . 1_455
Eu1 O7 H7A 108(10) . .
Eu1 O7 H7B 113(3) . .
H7A O7 H7B 102(2) . .
Eu1 O8 H8B 147(9) . .
Eu1 O8 H8A 109(3) . .
H8B O8 H8A 101(2) . .
C13 O9 Eu2 91.8(18) . 1_455
C13 O10 Eu2 92.6(16) . 1_455
C17 O11 Eu1 177.0(19) . 1_445
C17 O11 Eu2 78.0(15) . 1_445
Eu1 O11 Eu2 99.3(6) 1_445 1_445
C17 O12 Eu2 108(2) . 1_445
C24 O13 Eu2 133(2) . .
C24 O14 Eu1 137(2) . .
Eu2 O15 H15A 137(10) . .
Eu2 O15 H15B 118(3) . .
H15A O15 H15B 101(2) . .
Eu2 O16 H16A 132(10) . .
Eu2 O16 H16B 113(10) . .
H16A O16 H16B 108(10) . .
C9 N1 C10 115(2) . .
C9 N1 H1A 108.5 . .
C10 N1 H1A 108.5 . .
C9 N1 H1B 108.5 . .
C10 N1 H1B 108.5 . .
H1A N1 H1B 107.5 . .
C22 N2 C21 111(2) . .
C22 N2 H2A 109.4 . .
C21 N2 H2A 109.4 . .
C22 N2 H2B 109.4 . .
C21 N2 H2B 109.4 . .
H2A N2 H2B 108.0 . .
O2 C1 O1 122(2) . .
O2 C1 C2 120(2) . .
O1 C1 C2 118(3) . .
O2 C1 Eu1 61.4(12) . .
O1 C1 Eu1 60.9(13) . .
C2 C1 Eu1 172(2) . .
C8 C2 C3 122(2) . .
C8 C2 C1 121(2) . .
C3 C2 C1 117(2) . .
C4 C3 C2 118(2) . .
C4 C3 H3 121.2 . .
C2 C3 H3 121.2 . .
C3 C4 C6 121(3) . .
C3 C4 C5 122(3) . .
C6 C4 C5 116(2) . .
O4 C5 O3 118(3) . .
O4 C5 C4 122(3) . .
O3 C5 C4 120(3) . .
O4 C5 Eu1 50.1(16) . 1_565
O3 C5 Eu1 67.9(15) . 1_565
C4 C5 Eu1 168(2) . 1_565
C7 C6 C4 120(2) . .
C7 C6 H6 119.8 . .
C4 C6 H6 119.8 . .
C8 C7 C6 119(2) . .
C8 C7 C9 124(2) . .
C6 C7 C9 116(2) . .
C2 C8 C7 120(2) . .
C2 C8 H8 119.9 . .
C7 C8 H8 119.9 . .
N1 C9 C7 108(2) . .
N1 C9 H9A 110.2 . .
C7 C9 H9A 110.2 . .
N1 C9 H9B 110.2 . .
C7 C9 H9B 110.2 . .
H9A C9 H9B 108.5 . .
N1 C10 C12 108(2) . .
N1 C10 C11 110(2) . .
C12 C10 C11 111(2) . .
N1 C10 H10 109.4 . .
C12 C10 H10 109.4 . .
C11 C10 H10 109.4 . .
C10 C11 H11A 109.5 . .
C10 C11 H11B 109.5 . .
H11A C11 H11B 109.5 . .
C10 C11 H11C 109.5 . .
H11A C11 H11C 109.5 . .
H11B C11 H11C 109.5 . .
O5 C12 O6 125(2) . .
O5 C12 C10 121(3) . .
O6 C12 C10 114(3) . .
O9 C13 O10 122(2) . .
O9 C13 C14 122(3) . .
O10 C13 C14 116(3) . .
O9 C13 Eu2 61.9(15) . 1_455
O10 C13 Eu2 59.8(12) . 1_455
C14 C13 Eu2 176(2) . 1_455
C15 C14 C20 120(3) . .
C15 C14 C13 122(3) . .
C20 C14 C13 116(3) . .
C14 C15 C16 119(3) . .
C14 C15 H15 120.3 . .
C16 C15 H15 120.3 . .
C18 C16 C15 120(3) . .
C18 C16 C17 120(2) . .
C15 C16 C17 119(2) . .
O11 C17 O12 125(3) . .
O11 C17 C16 118(2) . .
O12 C17 C16 117(2) . .
O11 C17 Eu2 78.3(15) . 1_445
O12 C17 Eu2 48.9(15) . 1_445
C16 C17 Eu2 158(2) . 1_445
C19 C18 C16 121(3) . .
C19 C18 H18 119.3 . .
C16 C18 H18 119.3 . .
C18 C19 C20 120(3) . .
C18 C19 C21 124(2) . .
C20 C19 C21 116(3) . .
C19 C20 C14 119(3) . .
C19 C20 H20 120.6 . .
C14 C20 H20 120.6 . .
N2 C21 C19 120(2) . .
N2 C21 H21A 107.4 . .
C19 C21 H21A 107.4 . .
N2 C21 H21B 107.4 . .
C19 C21 H21B 107.4 . .
H21A C21 H21B 106.9 . .
N2 C22 C24 105(3) . .
N2 C22 C23 105(2) . .
C24 C22 C23 111(3) . .
N2 C22 H22 111.7 . .
C24 C22 H22 111.7 . .
C23 C22 H22 111.7 . .
C22 C23 H23A 109.5 . .
C22 C23 H23B 109.5 . .
H23A C23 H23B 109.5 . .
C22 C23 H23C 109.5 . .
H23A C23 H23C 109.5 . .
H23B C23 H23C 109.5 . .
O14 C24 O13 129(3) . .
O14 C24 C22 119(3) . .
O13 C24 C22 112(3) . .

loop_
_geom_bond_atom_site_label_1
_geom_bond_atom_site_label_2
_geom_bond_distance
_geom_bond_site_symmetry_2
Eu1 O11 2.313(17) 1_665
Eu1 O4 2.41(2) 1_545
Eu1 O14 2.41(3) .
Eu1 O5 2.425(18) 1_655
Eu1 O1 2.46(2) .
Eu1 O7 2.47(2) .
Eu1 O2 2.472(15) .
Eu1 O8 2.51(3) .
Eu1 O3 2.789(16) 1_545
Eu1 C1 2.81(2) .
Eu1 C5 3.00(3) 1_545
Eu1 Eu2 4.0925(9) .
Eu2 O3 2.351(16) 1_545
Eu2 O12 2.39(3) 1_665
Eu2 O16 2.413(19) .
Eu2 O15 2.41(2) .
Eu2 O10 2.417(16) 1_655
Eu2 O13 2.43(2) .
Eu2 O6 2.44(2) 1_655
Eu2 O9 2.46(2) 1_655
Eu2 C13 2.79(3) 1_655
Eu2 C17 3.02(3) 1_665
Eu2 O11 3.023(17) 1_665
O1 C1 1.27(4) .
O2 C1 1.22(3) .
O3 C5 1.32(4) .
O4 C5 1.21(4) .
O5 C12 1.23(3) .
O6 C12 1.27(4) .
O7 H7A 0.841(15) .
O7 H7B 0.838(15) .
O8 H8B 0.843(15) .
O8 H8A 0.843(15) .
O9 C13 1.24(4) .
O10 C13 1.29(4) .
O11 C17 1.24(3) .
O12 C17 1.26(4) .
O13 C24 1.27(4) .
O14 C24 1.24(4) .
O15 H15A 0.843(15) .
O15 H15B 0.840(15) .
O16 H16A 0.842(15) .
O16 H16B 0.840(15) .
N1 C9 1.489(13) .
N1 C10 1.50(4) .
N1 H1A 0.9100 .
N1 H1B 0.9100 .
N2 C22 1.48(4) .
N2 C21 1.497(13) .
N2 H2A 0.9100 .
N2 H2B 0.9100 .
C1 C2 1.503(13) .
C2 C8 1.38(4) .
C2 C3 1.401(14) .
C3 C4 1.399(13) .
C3 H3 0.9500 .
C4 C6 1.40(3) .
C4 C5 1.52(3) .
C6 C7 1.401(14) .
C6 H6 0.9500 .
C7 C8 1.396(14) .
C7 C9 1.52(2) .
C8 H8 0.9500 .
C9 H9A 0.9900 .
C9 H9B 0.9900 .
C10 C12 1.552(13) .
C10 C11 1.56(4) .
C10 H10 1.0000 .
C11 H11A 0.9800 .
C11 H11B 0.9800 .
C11 H11C 0.9800 .
C13 C14 1.534(14) .
C14 C15 1.37(3) .
C14 C20 1.44(5) .
C15 C16 1.395(13) .
C15 H15 0.9500 .
C16 C18 1.393(14) .
C16 C17 1.491(14) .
C18 C19 1.34(3) .
C18 H18 0.9500 .
C19 C20 1.41(3) .
C19 C21 1.505(14) .
C20 H20 0.9500 .
C21 H21A 0.9900 .
C21 H21B 0.9900 .
C22 C24 1.551(14) .
C22 C23 1.555(14) .
C22 H22 1.0000 .
C23 H23A 0.9800 .
C23 H23B 0.9800 .
C23 H23C 0.9800 .

loop_
_geom_hbond_atom_site_label_D
_geom_hbond_atom_site_label_H
_geom_hbond_atom_site_label_A
_geom_hbond_distance_DH
_geom_hbond_distance_HA
_geom_hbond_distance_DA
_geom_hbond_angle_DHA
_geom_hbond_site_symmetry_A
_geom_hbond_publ_flag
N1 H1B Cl2 0.91 2.46 3.25(3) 146.4 . yes
N2 H2B Cl1 0.91 2.37 3.18(3) 148.1 . yes
O7 H7A O9 0.841(15) 2.14(10) 2.86(3) 143(13) . yes
N1 H1A Cl1 0.91 2.22 3.12(3) 173.7 1_566 yes
N2 H2A Cl2 0.91 2.20 3.09(3) 164.2 1_544 yes
O16 H16B Cl2 0.840(15) 2.47(7) 3.28(2) 160(18) 1_655 yes
O16 H16A O1 0.842(15) 1.91(4) 2.75(3) 172(20) 1_655 yes

loop_
_geom_torsion_atom_site_label_1
_geom_torsion_atom_site_label_2
_geom_torsion_atom_site_label_3
_geom_torsion_atom_site_label_4
_geom_torsion
_geom_torsion_site_symmetry_1
_geom_torsion_site_symmetry_4
Eu1 O2 C1 O1 8(3) . .
Eu1 O2 C1 C2 -170(2) . .
Eu1 O1 C1 O2 -8(3) . .
Eu1 O1 C1 C2 170(2) . .
O2 C1 C2 C8 176(3) . .
O1 C1 C2 C8 -3(4) . .
O2 C1 C2 C3 -8(4) . .
O1 C1 C2 C3 173(3) . .
C8 C2 C3 C4 -10(4) . .
C1 C2 C3 C4 174(3) . .
C2 C3 C4 C6 5(4) . .
C2 C3 C4 C5 -161(3) . .
Eu1 O4 C5 O3 6(4) 1_565 .
Eu1 O4 C5 C4 -169(3) 1_565 .
Eu2 O3 C5 O4 133(6) 1_565 .
Eu1 O3 C5 O4 -5(3) 1_565 .
Eu2 O3 C5 C4 -52(9) 1_565 .
Eu1 O3 C5 C4 170(3) 1_565 .
Eu2 O3 C5 Eu1 138(7) 1_565 1_565
C3 C4 C5 O4 157(4) . .
C6 C4 C5 O4 -9(5) . .
C3 C4 C5 O3 -17(5) . .
C6 C4 C5 O3 176(3) . .
C3 C4 C5 Eu1 112(11) . 1_565
C6 C4 C5 Eu1 -54(13) . 1_565
C3 C4 C6 C7 -1(5) . .
C5 C4 C6 C7 166(3) . .
C4 C6 C7 C8 0(5) . .
C4 C6 C7 C9 -169(3) . .
C3 C2 C8 C7 10(4) . .
C1 C2 C8 C7 -175(3) . .
C6 C7 C8 C2 -5(4) . .
C9 C7 C8 C2 164(3) . .
C10 N1 C9 C7 -161(2) . .
C8 C7 C9 N1 60(4) . .
C6 C7 C9 N1 -131(3) . .
C9 N1 C10 C12 67(3) . .
C9 N1 C10 C11 -54(3) . .
Eu1 O5 C12 O6 -43(5) 1_455 .
Eu1 O5 C12 C10 137(2) 1_455 .
Eu2 O6 C12 O5 -4(5) 1_455 .
Eu2 O6 C12 C10 176.1(19) 1_455 .
N1 C10 C12 O5 -143(3) . .
C11 C10 C12 O5 -22(4) . .
N1 C10 C12 O6 36(3) . .
C11 C10 C12 O6 157(3) . .
Eu2 O9 C13 O10 -2(3) 1_455 .
Eu2 O9 C13 C14 178(3) 1_455 .
Eu2 O10 C13 O9 2(3) 1_455 .
Eu2 O10 C13 C14 -178(2) 1_455 .
O9 C13 C14 C15 -174(3) . .
O10 C13 C14 C15 6(5) . .
O9 C13 C14 C20 24(5) . .
O10 C13 C14 C20 -156(3) . .
C20 C14 C15 C16 -7(5) . .
C13 C14 C15 C16 -168(3) . .
C14 C15 C16 C18 3(5) . .
C14 C15 C16 C17 177(3) . .
Eu2 O11 C17 O12 15(3) 1_445 .
Eu2 O11 C17 C16 -164(3) 1_445 .
Eu2 O12 C17 O11 -20(4) 1_445 .
Eu2 O12 C17 C16 159(2) 1_445 .
C18 C16 C17 O11 -166(3) . .
C15 C16 C17 O11 20(4) . .
C18 C16 C17 O12 15(4) . .
C15 C16 C17 O12 -159(3) . .
C18 C16 C17 Eu2 60(6) . 1_445
C15 C16 C17 Eu2 -114(5) . 1_445
C15 C16 C18 C19 1(5) . .
C17 C16 C18 C19 -173(3) . .
C16 C18 C19 C20 0(5) . .
C16 C18 C19 C21 179(3) . .
C18 C19 C20 C14 -4(5) . .
C21 C19 C20 C14 177(3) . .
C15 C14 C20 C19 8(5) . .
C13 C14 C20 C19 170(3) . .
C22 N2 C21 C19 162(3) . .
C18 C19 C21 N2 127(4) . .
C20 C19 C21 N2 -54(4) . .
C21 N2 C22 C24 -70(3) . .
C21 N2 C22 C23 173(2) . .
Eu1 O14 C24 O13 -3(7) . .
Eu1 O14 C24 C22 -177(2) . .
Eu2 O13 C24 O14 33(6) . .
Eu2 O13 C24 C22 -152(2) . .
N2 C22 C24 O14 -38(4) . .
C23 C22 C24 O14 75(4) . .
N2 C22 C24 O13 147(3) . .
C23 C22 C24 O13 -100(4) . .
